data_7129975
loop_
_publ_author_name
'Xie, Zhuofeng'
'Dai, Yuyang'
'Bao, Manling'
'Feng, Zhongtao'
'Wang, Wenjuan'
'Liu, Chunmeng'
'Wang, Xinping'
'Su, Yuanting'

_publ_section_title
;
 Crystalline radical cations of bis-BN-based analogues of Thiele's
 hydrocarbon
;
_journal_name_full 'Chemical Communications'
_journal_paper_doi 10.1039/D2CC01254E
_journal_year 2022
_chemical_formula_moiety '2(C28 H38 B N3), F6 Sb'
_chemical_formula_sum 'C56 H76 B2 F6 N6 Sb'
_chemical_formula_weight 1090.59
_space_group_crystal_system triclinic
_space_group_IT_number 2
_space_group_name_Hall '-P 1'
_space_group_name_H-M_alt 'P -1'
_atom_sites_solution_hydrogens mixed
_atom_sites_solution_primary dual
_audit_creation_date 2022-01-28
_audit_creation_method
;
Olex2 1.2
(compiled 2018.05.29 svn.r3508 for OlexSys, GUI svn.r5506)
;
_audit_update_record
;
2022-02-28 deposited with the CCDC.	2022-03-30 downloaded from the CCDC.
;
_cell_angle_alpha 97.006(2)
_cell_angle_beta 103.374(2)
_cell_angle_gamma 109.486(2)
_cell_formula_units_Z 2
_cell_length_a 10.4503(9)
_cell_length_b 13.9363(12)
_cell_length_c 22.1346(19)
_cell_measurement_reflns_used 9782
_cell_measurement_temperature 140(2)
_cell_measurement_theta_max 53.92
_cell_measurement_theta_min 4.06
_cell_volume 2886.1(4)
_computing_molecular_graphics 'Olex2 (Dolomanov et al., 2009)'
_computing_publication_material 'Olex2 (Dolomanov et al., 2009)'
_computing_structure_refinement 'ShelXL (Sheldrick, 2015)'
_computing_structure_solution 'ShelXT (Sheldrick, 2015)'
_diffrn_ambient_temperature 140.0
_diffrn_measured_fraction_theta_full 0.971
_diffrn_measured_fraction_theta_max 0.970
_diffrn_measurement_device_type 'Bruker APEX-II CCD'
_diffrn_measurement_method '\f and \w scans'
_diffrn_radiation_type GaK\a
_diffrn_radiation_wavelength 1.34139
_diffrn_reflns_av_R_equivalents 0.0681
_diffrn_reflns_av_unetI/netI 0.0634
_diffrn_reflns_Laue_measured_fraction_full 0.971
_diffrn_reflns_Laue_measured_fraction_max 0.970
_diffrn_reflns_limit_h_max 12
_diffrn_reflns_limit_h_min -12
_diffrn_reflns_limit_k_max 16
_diffrn_reflns_limit_k_min -16
_diffrn_reflns_limit_l_max 26
_diffrn_reflns_limit_l_min -26
_diffrn_reflns_number 44616
_diffrn_reflns_point_group_measured_fraction_full 0.971
_diffrn_reflns_point_group_measured_fraction_max 0.970
_diffrn_reflns_theta_full 53.594
_diffrn_reflns_theta_max 53.952
_diffrn_reflns_theta_min 1.828
_diffrn_standards_number 0
_exptl_absorpt_coefficient_mu 2.868
_exptl_absorpt_correction_type none
_exptl_crystal_colour 'bluwise purple'
_exptl_crystal_density_diffrn 1.255
_exptl_crystal_description block
_exptl_crystal_F_000 1138
_exptl_crystal_size_max 0.20
_exptl_crystal_size_mid 0.14
_exptl_crystal_size_min 0.10
_refine_diff_density_max 1.298
_refine_diff_density_min -0.946
_refine_diff_density_rms 0.107
_refine_ls_extinction_method none
_refine_ls_goodness_of_fit_ref 1.116
_refine_ls_hydrogen_treatment constr
_refine_ls_matrix_type full
_refine_ls_number_parameters 675
_refine_ls_number_reflns 10281
_refine_ls_number_restraints 26
_refine_ls_restrained_S_all 1.115
_refine_ls_R_factor_all 0.0485
_refine_ls_R_factor_gt 0.0482
_refine_ls_shift/su_max 0.002
_refine_ls_shift/su_mean 0.000
_refine_ls_structure_factor_coef Fsqd
_refine_ls_weighting_details 'w=1/[\s^2^(Fo^2^)+(0.0739P)^2^+2.5043P] where P=(Fo^2^+2Fc^2^)/3'
_refine_ls_weighting_scheme calc
_refine_ls_wR_factor_gt 0.1300
_refine_ls_wR_factor_ref 0.1304
_reflns_Friedel_coverage 0.000
_reflns_number_gt 10127
_reflns_number_total 10281
_reflns_threshold_expression 'I > 2\s(I)'
_cod_data_source_file d2cc01254e2.cif
_cod_data_source_block 1radicalcation
_cod_database_code 7129975
_shelx_shelxl_version_number 2018/3
_shelx_space_group_comment
;
The symmetry employed for this shelxl refinement is uniquely defined
by the following loop, which should always be used as a source of
symmetry information in preference to the above space-group names.
They are only intended as comments.
;
_shelx_estimated_absorpt_t_max 0.762
_shelx_estimated_absorpt_t_min 0.598
_olex2_refinement_description
;
1. Fixed Uiso
 At 1.2 times of:
  All C(H) groups, All C(H,H) groups
 At 1.5 times of:
  All C(H,H,H) groups
2. Restrained distances
 C17-C19A \\sim C19-C17
 with sigma of 0.02
 C18-C17 \\sim C18A-C17
 with sigma of 0.02
3. Uiso/Uaniso restraints and constraints
C19 \\sim C19A: within 2A with sigma of 0.01 and sigma for terminal atoms of
0.02
C18 \\sim C18A: within 2A with sigma of 0.01 and sigma for terminal atoms of
0.02
4. Rigid body (RIGU) restrains
 C17, C19, C19A
 with sigma for 1-2 distances of 0.01 and sigma for 1-3 distances of 0.02
 C17, C18, C18A
 with sigma for 1-2 distances of 0.01 and sigma for 1-3 distances of 0.02
5. Others
 Sof(H17)=Sof(C18A)=Sof(H18D)=Sof(H18E)=Sof(H18F)=Sof(C19A)=Sof(H19D)=
 Sof(H19E)=Sof(H19F)=1-FVAR(1)
 Sof(H17A)=Sof(C18)=Sof(H18A)=Sof(H18B)=Sof(H18C)=Sof(C19)=Sof(H19A)=Sof(H19B)=
 Sof(H19C)=FVAR(1)
6.a Riding coordinates:
 C18A(H18D,H18E,H18F), C19A(H19D,H19E,H19F)
6.b Ternary CH refined with riding coordinates:
 C17(H17A), C17(H17), C20(H20), C23(H23), C26(H26), C45(H45), C48(H48),
 C51(H51), C54(H54)
6.c Aromatic/amide H refined with riding coordinates:
 C3(H3), C4(H4), C5(H5), C9(H9), C10(H10), C11(H11), C13(H13), C14(H14),
 C15(H15), C16(H16), C31(H31), C32(H32), C33(H33), C37(H37), C38(H38), C39(H39),
  C41(H41), C42(H42), C43(H43), C44(H44)
6.d Idealised Me refined as rotating group:
 C18(H18A,H18B,H18C), C19(H19A,H19B,H19C), C21(H21A,H21B,H21C), C22(H22A,H22B,
 H22C), C24(H24A,H24B,H24C), C25(H25A,H25B,H25C), C27(H27A,H27B,H27C), C28(H28A,
 H28B,H28C), C46(H46A,H46B,H46C), C47(H47A,H47B,H47C), C49(H49A,H49B,H49C),
 C50(H50A,H50B,H50C), C52(H52A,H52B,H52C), C53(H53A,H53B,H53C), C55(H55A,H55B,
 H55C), C56(H56A,H56B,H56C)
;
_olex2_submission_special_instructions 'No special instructions were received'

loop_
_space_group_symop_operation_xyz
'x, y, z'
'-x, -y, -z'

loop_
_atom_site_label
_atom_site_type_symbol
_atom_site_fract_x
_atom_site_fract_y
_atom_site_fract_z
_atom_site_U_iso_or_equiv
_atom_site_adp_type
_atom_site_occupancy
_atom_site_site_symmetry_order
_atom_site_calc_flag
_atom_site_refinement_flags_posn
_atom_site_refinement_flags_adp
_atom_site_refinement_flags_occupancy
_atom_site_disorder_assembly
_atom_site_disorder_group
B1 B 0.0657(3) 0.1641(2) 0.10968(13) 0.0149(5) Uani 1 1 d . . . . .
B2 B 0.9039(3) 0.6404(2) 0.43294(13) 0.0179(5) Uani 1 1 d . . . . .
C1 C 0.0837(3) 0.32195(18) 0.05649(11) 0.0162(5) Uani 1 1 d . . . . .
C2 C -0.0554(3) 0.2999(2) 0.01842(12) 0.0204(5) Uani 1 1 d . . . . .
C3 C -0.0713(3) 0.3425(2) -0.03511(14) 0.0286(6) Uani 1 1 d . . . . .
H3 H -0.163728 0.328257 -0.061910 0.034 Uiso 1 1 calc R . . . .
C4 C 0.0459(4) 0.4054(3) -0.04979(14) 0.0337(7) Uani 1 1 d . . . . .
H4 H 0.033622 0.433033 -0.086950 0.040 Uiso 1 1 calc R . . . .
C5 C 0.1809(3) 0.4283(2) -0.01058(14) 0.0302(6) Uani 1 1 d . . . . .
H5 H 0.260338 0.472673 -0.020882 0.036 Uiso 1 1 calc R . . . .
C6 C 0.2032(3) 0.38776(19) 0.04361(12) 0.0207(5) Uani 1 1 d . . . . .
C7 C 0.0216(2) 0.06341(18) 0.20004(11) 0.0147(4) Uani 1 1 d . . . . .
C8 C -0.1207(3) 0.02248(19) 0.20019(12) 0.0188(5) Uani 1 1 d . . . . .
C9 C -0.1644(3) -0.0666(2) 0.22442(13) 0.0246(5) Uani 1 1 d . . . . .
H9 H -0.260060 -0.096174 0.225045 0.029 Uiso 1 1 calc R . . . .
C10 C -0.0699(3) -0.1130(2) 0.24770(14) 0.0282(6) Uani 1 1 d . . . . .
H10 H -0.101890 -0.174350 0.263509 0.034 Uiso 1 1 calc R . . . .
C11 C 0.0698(3) -0.0707(2) 0.24809(13) 0.0252(5) Uani 1 1 d . . . . .
H11 H 0.133188 -0.103273 0.264155 0.030 Uiso 1 1 calc R . . . .
C12 C 0.1195(3) 0.01968(19) 0.22510(12) 0.0182(5) Uani 1 1 d . . . . .
C13 C 0.1218(3) 0.32394(19) 0.17132(12) 0.0174(5) Uani 1 1 d . . . . .
H13 H 0.146491 0.396791 0.184885 0.021 Uiso 1 1 calc R . . . .
C14 C 0.1010(2) 0.25409(18) 0.20856(11) 0.0168(5) Uani 1 1 d . . . . .
H14 H 0.108569 0.270305 0.252503 0.020 Uiso 1 1 calc R . . . .
C15 C 0.0670(3) 0.10057(19) -0.00125(12) 0.0186(5) Uani 1 1 d . . . . .
H15 H 0.114037 0.170903 -0.003160 0.022 Uiso 1 1 calc R . . . .
C16 C 0.0367(3) 0.02457(19) -0.05232(12) 0.0185(5) Uani 1 1 d . . . . .
H16 H 0.063556 0.043461 -0.088669 0.022 Uiso 1 1 calc R . . . .
C17 C -0.1848(3) 0.2344(2) 0.03523(13) 0.0238(5) Uani 1 1 d D U . . .
H17A H -0.152409 0.210957 0.074923 0.029 Uiso 0.711(12) 1 calc R . P A 1
H17 H -0.158891 0.182224 0.057367 0.029 Uiso 0.289(12) 1 calc R . P A -1
C18 C -0.2768(6) 0.1373(4) -0.0183(2) 0.0340(12) Uani 0.711(12) 1 d D U P A 1
H18A H -0.280637 0.156393 -0.059701 0.051 Uiso 0.711(12) 1 calc GR . P A 1
H18B H -0.372953 0.109738 -0.014157 0.051 Uiso 0.711(12) 1 calc GR . P A 1
H18C H -0.235207 0.083926 -0.015216 0.051 Uiso 0.711(12) 1 calc GR . P A 1
C18A C -0.3171(15) 0.1737(15) -0.0214(6) 0.049(4) Uani 0.289(12) 1 d D U P A -1
H18D H -0.398563 0.188124 -0.014173 0.073 Uiso 0.289(12) 1 d R . P A -1
H18E H -0.337123 0.098884 -0.026213 0.073 Uiso 0.289(12) 1 d R . P A -1
H18F H -0.299603 0.195414 -0.060213 0.073 Uiso 0.289(12) 1 d R . P A -1
C19 C -0.2728(7) 0.2983(5) 0.0475(4) 0.0456(16) Uani 0.711(12) 1 d D U P A 1
H19A H -0.218204 0.354567 0.085278 0.068 Uiso 0.711(12) 1 calc GR . P A 1
H19B H -0.360254 0.253218 0.054532 0.068 Uiso 0.711(12) 1 calc GR . P A 1
H19C H -0.296641 0.328203 0.010636 0.068 Uiso 0.711(12) 1 calc GR . P A 1
C19A C -0.2224(15) 0.3039(9) 0.0829(8) 0.036(3) Uani 0.289(12) 1 d D U P A -1
H19D H -0.175956 0.302884 0.126595 0.054 Uiso 0.289(12) 1 d R . P A -1
H19E H -0.325476 0.277294 0.075445 0.054 Uiso 0.289(12) 1 d R . P A -1
H19F H -0.189886 0.375554 0.076735 0.054 Uiso 0.289(12) 1 d R . P A -1
C20 C 0.3521(3) 0.4121(2) 0.08639(14) 0.0269(6) Uani 1 1 d . . . . .
H20 H 0.345447 0.410254 0.130606 0.032 Uiso 1 1 calc R . . . .
C21 C 0.4085(3) 0.3291(3) 0.06708(18) 0.0431(8) Uani 1 1 d . . . . .
H21A H 0.349185 0.261933 0.073111 0.065 Uiso 1 1 calc GR . . . .
H21B H 0.506322 0.348652 0.093459 0.065 Uiso 1 1 calc GR . . . .
H21C H 0.406103 0.323401 0.022235 0.065 Uiso 1 1 calc GR . . . .
C22 C 0.4564(3) 0.5206(3) 0.08822(16) 0.0391(7) Uani 1 1 d . . . . .
H22A H 0.477455 0.521514 0.047345 0.059 Uiso 1 1 calc GR . . . .
H22B H 0.544252 0.537544 0.122323 0.059 Uiso 1 1 calc GR . . . .
H22C H 0.414128 0.572236 0.096148 0.059 Uiso 1 1 calc GR . . . .
C23 C -0.2256(3) 0.0724(2) 0.17521(14) 0.0262(6) Uani 1 1 d . . . . .
H23 H -0.175958 0.131751 0.157252 0.031 Uiso 1 1 calc R . . . .
C24 C -0.3546(3) -0.0037(3) 0.12189(16) 0.0412(8) Uani 1 1 d . . . . .
H24A H -0.323427 -0.027680 0.086466 0.062 Uiso 1 1 calc GR . . . .
H24B H -0.419169 0.031529 0.107110 0.062 Uiso 1 1 calc GR . . . .
H24C H -0.404011 -0.063631 0.137958 0.062 Uiso 1 1 calc GR . . . .
C25 C -0.2718(3) 0.1169(3) 0.22924(16) 0.0386(7) Uani 1 1 d . . . . .
H25A H -0.325132 0.059802 0.246310 0.058 Uiso 1 1 calc GR . . . .
H25B H -0.332184 0.154357 0.213028 0.058 Uiso 1 1 calc GR . . . .
H25C H -0.187880 0.164939 0.263047 0.058 Uiso 1 1 calc GR . . . .
C26 C 0.2741(3) 0.0676(2) 0.22691(13) 0.0219(5) Uani 1 1 d . . . . .
H26 H 0.294488 0.141249 0.222324 0.026 Uiso 1 1 calc R . . . .
C27 C 0.3009(3) 0.0097(3) 0.17069(15) 0.0348(7) Uani 1 1 d . . . . .
H27A H 0.276463 -0.063900 0.172672 0.052 Uiso 1 1 calc GR . . . .
H27B H 0.401276 0.040812 0.172667 0.052 Uiso 1 1 calc GR . . . .
H27C H 0.242197 0.015132 0.130752 0.052 Uiso 1 1 calc GR . . . .
C28 C 0.3758(3) 0.0697(3) 0.28990(14) 0.0318(6) Uani 1 1 d . . . . .
H28A H 0.351039 0.100687 0.325530 0.048 Uiso 1 1 calc GR . . . .
H28B H 0.473369 0.111493 0.291668 0.048 Uiso 1 1 calc GR . . . .
H28C H 0.367793 -0.001554 0.292721 0.048 Uiso 1 1 calc GR . . . .
C29 C 0.7087(3) 0.51697(19) 0.32973(12) 0.0187(5) Uani 1 1 d . . . . .
C30 C 0.7622(3) 0.4912(2) 0.28008(13) 0.0244(5) Uani 1 1 d . . . . .
C31 C 0.6813(3) 0.3970(2) 0.23620(14) 0.0306(6) Uani 1 1 d . . . . .
H31 H 0.715392 0.376835 0.202460 0.037 Uiso 1 1 calc R . . . .
C32 C 0.5533(3) 0.3331(2) 0.24093(14) 0.0317(6) Uani 1 1 d . . . . .
H32 H 0.499715 0.269495 0.210460 0.038 Uiso 1 1 calc R . . . .
C33 C 0.5022(3) 0.3609(2) 0.28987(14) 0.0288(6) Uani 1 1 d . . . . .
H33 H 0.413197 0.316251 0.292373 0.035 Uiso 1 1 calc R . . . .
C34 C 0.5786(3) 0.4530(2) 0.33543(12) 0.0217(5) Uani 1 1 d . . . . .
C35 C 1.0750(3) 0.82324(18) 0.50439(12) 0.0183(5) Uani 1 1 d . . . . .
C36 C 1.2139(3) 0.84510(19) 0.50013(13) 0.0223(5) Uani 1 1 d . . . . .
C37 C 1.3238(3) 0.9191(2) 0.54929(14) 0.0278(6) Uani 1 1 d . . . . .
H37 H 1.418649 0.935414 0.547706 0.033 Uiso 1 1 calc R . . . .
C38 C 1.2991(3) 0.9699(2) 0.60065(14) 0.0301(6) Uani 1 1 d . . . . .
H38 H 1.376105 1.021496 0.633147 0.036 Uiso 1 1 calc R . . . .
C39 C 1.1628(3) 0.9454(2) 0.60447(13) 0.0264(6) Uani 1 1 d . . . . .
H39 H 1.146728 0.979906 0.640056 0.032 Uiso 1 1 calc R . . . .
C40 C 1.0473(3) 0.87052(19) 0.55687(12) 0.0202(5) Uani 1 1 d . . . . .
C41 C 0.7772(3) 0.7063(2) 0.36381(12) 0.0220(5) Uani 1 1 d . . . . .
H41 H 0.709220 0.711471 0.328805 0.026 Uiso 1 1 calc R . . . .
C42 C 0.8744(3) 0.7873(2) 0.40950(12) 0.0212(5) Uani 1 1 d . . . . .
H42 H 0.885473 0.858236 0.411823 0.025 Uiso 1 1 calc R . . . .
C43 C 0.9189(3) 0.4652(2) 0.43883(12) 0.0249(6) Uani 1 1 d . . . . .
H43 H 0.861689 0.439082 0.395842 0.030 Uiso 1 1 calc R . . . .
C44 C 0.9632(3) 0.4002(2) 0.47038(13) 0.0255(6) Uani 1 1 d . . . . .
H44 H 0.936634 0.330205 0.448742 0.031 Uiso 1 1 calc R . . . .
C45 C 0.9017(3) 0.5611(2) 0.27330(15) 0.0329(7) Uani 1 1 d . . . . .
H45 H 0.939723 0.625624 0.307674 0.039 Uiso 1 1 calc R . . . .
C46 C 0.8806(4) 0.5941(3) 0.20942(18) 0.0508(10) Uani 1 1 d . . . . .
H46A H 0.848265 0.532732 0.174800 0.076 Uiso 1 1 calc GR . . . .
H46B H 0.970652 0.644603 0.207925 0.076 Uiso 1 1 calc GR . . . .
H46C H 0.809367 0.626080 0.204631 0.076 Uiso 1 1 calc GR . . . .
C47 C 1.0107(4) 0.5095(4) 0.2822(3) 0.0681(13) Uani 1 1 d . . . . .
H47A H 1.025303 0.491984 0.324180 0.102 Uiso 1 1 calc GR . . . .
H47B H 1.100695 0.557720 0.279095 0.102 Uiso 1 1 calc GR . . . .
H47C H 0.976059 0.445826 0.249132 0.102 Uiso 1 1 calc GR . . . .
C48 C 0.5223(3) 0.4794(2) 0.39011(14) 0.0292(6) Uani 1 1 d . . . . .
H48 H 0.585535 0.551506 0.414648 0.035 Uiso 1 1 calc R . . . .
C49 C 0.3718(3) 0.4774(3) 0.36633(17) 0.0378(7) Uani 1 1 d . . . . .
H49A H 0.370255 0.525247 0.337404 0.057 Uiso 1 1 calc GR . . . .
H49B H 0.341523 0.499292 0.402632 0.057 Uiso 1 1 calc GR . . . .
H49C H 0.307092 0.406580 0.343720 0.057 Uiso 1 1 calc GR . . . .
C50 C 0.5286(4) 0.4045(3) 0.43463(16) 0.0449(8) Uani 1 1 d . . . . .
H50A H 0.471902 0.332692 0.410875 0.067 Uiso 1 1 calc GR . . . .
H50B H 0.490650 0.420923 0.469386 0.067 Uiso 1 1 calc GR . . . .
H50C H 0.627293 0.411734 0.452218 0.067 Uiso 1 1 calc GR . . . .
C51 C 0.8984(3) 0.8392(2) 0.56374(13) 0.0235(5) Uani 1 1 d . . . . .
H51 H 0.834104 0.778645 0.528119 0.028 Uiso 1 1 calc R . . . .
C52 C 0.8432(4) 0.9280(3) 0.55913(17) 0.0372(7) Uani 1 1 d . . . . .
H52A H 0.901301 0.986850 0.595118 0.056 Uiso 1 1 calc GR . . . .
H52B H 0.744392 0.903456 0.560108 0.056 Uiso 1 1 calc GR . . . .
H52C H 0.848697 0.950438 0.519214 0.056 Uiso 1 1 calc GR . . . .
C53 C 0.8932(4) 0.8050(3) 0.62632(16) 0.0373(7) Uani 1 1 d . . . . .
H53A H 0.926248 0.747057 0.628341 0.056 Uiso 1 1 calc GR . . . .
H53B H 0.795534 0.782325 0.628825 0.056 Uiso 1 1 calc GR . . . .
H53C H 0.954597 0.863572 0.661987 0.056 Uiso 1 1 calc GR . . . .
C54 C 1.2436(3) 0.7906(2) 0.44405(15) 0.0306(6) Uani 1 1 d . . . . .
H54 H 1.172211 0.717497 0.430259 0.037 Uiso 1 1 calc R . . . .
C55 C 1.2287(5) 0.8408(4) 0.38892(18) 0.0571(11) Uani 1 1 d . . . . .
H55A H 1.133748 0.843245 0.376556 0.086 Uiso 1 1 calc GR . . . .
H55B H 1.242386 0.800460 0.353155 0.086 Uiso 1 1 calc GR . . . .
H55C H 1.300190 0.911870 0.400586 0.086 Uiso 1 1 calc GR . . . .
C56 C 1.3939(5) 0.7850(4) 0.4622(2) 0.0536(10) Uani 1 1 d . . . . .
H56A H 1.466026 0.854527 0.467946 0.080 Uiso 1 1 calc GR . . . .
H56B H 1.400690 0.736657 0.428146 0.080 Uiso 1 1 calc GR . . . .
H56C H 1.409470 0.760462 0.501889 0.080 Uiso 1 1 calc GR . . . .
F1 F 0.2433(3) 0.7636(2) 0.22713(15) 0.0641(7) Uani 1 1 d . . . . .
F2 F 0.5528(3) 0.6862(3) 0.23046(10) 0.0708(8) Uani 1 1 d . . . . .
F3 F 0.3959(3) 0.74989(18) 0.14803(10) 0.0497(5) Uani 1 1 d . . . . .
F4 F 0.3981(4) 0.6966(3) 0.30891(13) 0.0843(10) Uani 1 1 d . . . . .
F5 F 0.2720(3) 0.58639(18) 0.19091(16) 0.0760(9) Uani 1 1 d . . . . .
F6 F 0.5169(3) 0.8612(2) 0.26348(13) 0.0670(7) Uani 1 1 d . . . . .
N1 N 0.1011(2) 0.27230(15) 0.10946(9) 0.0156(4) Uani 1 1 d . . . . .
N2 N 0.0665(2) 0.15355(15) 0.17285(9) 0.0139(4) Uani 1 1 d . . . . .
N3 N 0.0324(2) 0.08040(15) 0.05383(9) 0.0151(4) Uani 1 1 d . . . . .
N4 N 0.7912(2) 0.61339(16) 0.37567(10) 0.0182(4) Uani 1 1 d . . . . .
N5 N 0.9571(2) 0.75070(16) 0.45319(10) 0.0178(4) Uani 1 1 d . . . . .
N6 N 0.9533(2) 0.56844(16) 0.46644(10) 0.0189(4) Uani 1 1 d . . . . .
Sb1 Sb 0.39596(2) 0.72258(2) 0.22835(2) 0.02410(10) Uani 1 1 d . . . . .

loop_
_atom_site_aniso_label
_atom_site_aniso_U_11
_atom_site_aniso_U_22
_atom_site_aniso_U_33
_atom_site_aniso_U_23
_atom_site_aniso_U_13
_atom_site_aniso_U_12
B1 0.0085(11) 0.0157(12) 0.0182(13) 0.0015(10) 0.0007(9) 0.0048(10)
B2 0.0164(13) 0.0151(13) 0.0186(13) 0.0014(10) 0.0007(10) 0.0051(10)
C1 0.0179(12) 0.0127(11) 0.0173(11) 0.0020(9) 0.0040(9) 0.0062(9)
C2 0.0200(13) 0.0203(12) 0.0213(12) 0.0029(10) 0.0042(10) 0.0099(10)
C3 0.0265(14) 0.0358(15) 0.0274(14) 0.0107(12) 0.0048(11) 0.0173(12)
C4 0.0413(17) 0.0419(17) 0.0260(14) 0.0190(13) 0.0117(13) 0.0203(14)
C5 0.0323(15) 0.0316(15) 0.0327(15) 0.0146(12) 0.0170(12) 0.0116(12)
C6 0.0196(13) 0.0186(12) 0.0238(12) 0.0028(10) 0.0069(10) 0.0072(10)
C7 0.0121(11) 0.0148(11) 0.0139(10) 0.0003(8) 0.0017(9) 0.0033(9)
C8 0.0128(11) 0.0216(12) 0.0190(11) 0.0027(9) 0.0034(9) 0.0040(10)
C9 0.0169(12) 0.0253(13) 0.0302(14) 0.0073(11) 0.0097(11) 0.0038(10)
C10 0.0312(15) 0.0211(13) 0.0338(15) 0.0124(11) 0.0137(12) 0.0065(12)
C11 0.0270(14) 0.0233(13) 0.0308(14) 0.0112(11) 0.0091(11) 0.0140(11)
C12 0.0176(12) 0.0183(12) 0.0192(12) 0.0037(9) 0.0049(9) 0.0077(10)
C13 0.0145(11) 0.0153(11) 0.0190(11) -0.0015(9) 0.0019(9) 0.0050(9)
C14 0.0135(11) 0.0166(11) 0.0157(11) -0.0021(9) 0.0010(9) 0.0039(9)
C15 0.0183(12) 0.0142(11) 0.0207(12) 0.0037(9) 0.0047(10) 0.0035(9)
C16 0.0189(12) 0.0164(11) 0.0195(12) 0.0035(9) 0.0060(10) 0.0055(9)
C17 0.0145(12) 0.0276(13) 0.0259(13) 0.0057(11) 0.0009(10) 0.0070(11)
C18 0.023(2) 0.032(3) 0.034(2) 0.0035(19) -0.0030(18) 0.0031(19)
C18A 0.025(6) 0.050(8) 0.044(6) 0.003(6) 0.001(5) -0.009(5)
C19 0.032(3) 0.048(3) 0.069(5) 0.016(3) 0.026(3) 0.021(2)
C19A 0.025(6) 0.038(5) 0.056(7) 0.013(5) 0.025(5) 0.016(4)
C20 0.0168(13) 0.0300(14) 0.0281(14) 0.0034(11) 0.0068(11) 0.0025(11)
C21 0.0220(15) 0.0459(19) 0.056(2) 0.0010(16) 0.0009(14) 0.0163(14)
C22 0.0289(16) 0.0371(17) 0.0375(17) -0.0013(13) 0.0138(13) -0.0044(13)
C23 0.0123(12) 0.0329(14) 0.0338(15) 0.0121(12) 0.0047(11) 0.0085(11)
C24 0.0208(15) 0.059(2) 0.0368(17) 0.0042(15) -0.0023(13) 0.0148(15)
C25 0.0277(16) 0.0472(19) 0.0448(18) 0.0041(15) 0.0064(13) 0.0238(14)
C26 0.0143(12) 0.0245(13) 0.0281(13) 0.0080(10) 0.0041(10) 0.0095(10)
C27 0.0211(14) 0.056(2) 0.0314(15) 0.0081(14) 0.0090(12) 0.0198(14)
C28 0.0192(13) 0.0427(17) 0.0313(15) 0.0078(13) 0.0005(11) 0.0135(12)
C29 0.0148(11) 0.0158(11) 0.0187(11) 0.0025(9) -0.0043(9) 0.0037(9)
C30 0.0204(13) 0.0237(13) 0.0223(13) 0.0011(10) 0.0010(10) 0.0046(11)
C31 0.0284(15) 0.0299(15) 0.0262(14) -0.0034(12) 0.0057(12) 0.0067(12)
C32 0.0269(15) 0.0219(13) 0.0312(15) -0.0064(11) 0.0021(12) -0.0010(11)
C33 0.0196(13) 0.0233(13) 0.0319(14) 0.0004(11) 0.0030(11) -0.0016(11)
C34 0.0168(12) 0.0204(12) 0.0233(12) 0.0030(10) 0.0006(10) 0.0053(10)
C35 0.0185(12) 0.0110(11) 0.0205(12) 0.0032(9) -0.0013(10) 0.0045(9)
C36 0.0207(13) 0.0165(12) 0.0269(13) 0.0050(10) 0.0028(10) 0.0059(10)
C37 0.0163(13) 0.0253(14) 0.0348(15) 0.0052(11) 0.0011(11) 0.0037(11)
C38 0.0216(14) 0.0254(14) 0.0276(14) -0.0002(11) -0.0068(11) 0.0007(11)
C39 0.0313(15) 0.0196(12) 0.0210(12) 0.0006(10) 0.0006(11) 0.0066(11)
C40 0.0240(13) 0.0138(11) 0.0195(12) 0.0040(9) 0.0008(10) 0.0068(10)
C41 0.0208(13) 0.0188(12) 0.0240(12) 0.0068(10) -0.0010(10) 0.0086(10)
C42 0.0206(12) 0.0163(12) 0.0255(13) 0.0069(10) 0.0004(10) 0.0088(10)
C43 0.0305(14) 0.0152(12) 0.0191(12) -0.0003(10) -0.0061(10) 0.0067(11)
C44 0.0322(15) 0.0140(11) 0.0209(13) -0.0011(10) -0.0051(11) 0.0074(11)
C45 0.0237(14) 0.0338(15) 0.0316(15) -0.0014(12) 0.0094(12) 0.0010(12)
C46 0.048(2) 0.0391(19) 0.044(2) 0.0086(15) 0.0130(17) -0.0089(16)
C47 0.030(2) 0.087(3) 0.102(4) 0.041(3) 0.032(2) 0.025(2)
C48 0.0234(14) 0.0264(14) 0.0314(15) -0.0003(11) 0.0076(11) 0.0039(11)
C49 0.0301(16) 0.0378(17) 0.0505(19) 0.0108(14) 0.0164(14) 0.0156(14)
C50 0.045(2) 0.060(2) 0.0342(17) 0.0148(16) 0.0139(15) 0.0212(17)
C51 0.0243(14) 0.0185(12) 0.0244(13) 0.0029(10) 0.0039(11) 0.0066(11)
C52 0.0335(16) 0.0358(16) 0.054(2) 0.0172(15) 0.0184(15) 0.0213(14)
C53 0.0387(18) 0.0380(17) 0.0401(17) 0.0155(14) 0.0181(14) 0.0136(14)
C54 0.0301(15) 0.0234(13) 0.0364(15) 0.0014(12) 0.0121(12) 0.0079(12)
C55 0.093(3) 0.069(3) 0.0397(19) 0.0208(18) 0.031(2) 0.057(3)
C56 0.053(2) 0.065(3) 0.057(2) 0.0167(19) 0.0169(19) 0.037(2)
F1 0.0410(13) 0.0591(14) 0.099(2) 0.0063(13) 0.0228(13) 0.0291(11)
F2 0.0669(16) 0.128(2) 0.0346(11) 0.0037(13) -0.0029(11) 0.0752(18)
F3 0.0585(14) 0.0560(13) 0.0344(10) 0.0168(9) 0.0071(9) 0.0230(11)
F4 0.156(3) 0.096(2) 0.0532(15) 0.0425(15) 0.0620(19) 0.082(2)
F5 0.0817(19) 0.0269(11) 0.116(2) 0.0022(12) 0.0580(18) 0.0006(11)
F6 0.0453(13) 0.0563(14) 0.0675(16) -0.0197(12) 0.0181(12) -0.0102(11)
N1 0.0138(9) 0.0134(9) 0.0172(10) 0.0015(8) 0.0021(8) 0.0041(8)
N2 0.0095(9) 0.0134(9) 0.0163(9) 0.0013(7) 0.0015(7) 0.0036(7)
N3 0.0129(9) 0.0137(9) 0.0164(9) 0.0015(7) 0.0018(8) 0.0045(8)
N4 0.0166(10) 0.0143(10) 0.0189(10) 0.0028(8) -0.0012(8) 0.0045(8)
N5 0.0183(10) 0.0133(10) 0.0175(10) 0.0022(8) -0.0020(8) 0.0059(8)
N6 0.0196(10) 0.0128(10) 0.0186(10) 0.0016(8) -0.0019(8) 0.0044(8)
Sb1 0.01948(13) 0.02437(13) 0.02811(13) 0.00521(8) 0.00560(8) 0.00883(8)

loop_
_atom_type_symbol
_atom_type_description
_atom_type_scat_dispersion_real
_atom_type_scat_dispersion_imag
_atom_type_scat_source
C C 0.0148 0.0070 'International Tables Vol C Tables 4.2.6.8 and 6.1.1.4'
H H 0.0000 0.0000 'International Tables Vol C Tables 4.2.6.8 and 6.1.1.4'
B B 0.0073 0.0030 'International Tables Vol C Tables 4.2.6.8 and 6.1.1.4'
F F 0.0599 0.0411 'International Tables Vol C Tables 4.2.6.8 and 6.1.1.4'
N N 0.0253 0.0136 'International Tables Vol C Tables 4.2.6.8 and 6.1.1.4'
Sb Sb 0.0887 4.4825 'International Tables Vol C Tables 4.2.6.8 and 6.1.1.4'

loop_
_geom_angle_atom_site_label_1
_geom_angle_atom_site_label_2
_geom_angle_atom_site_label_3
_geom_angle
_geom_angle_site_symmetry_1
_geom_angle_site_symmetry_3
_geom_angle_publ_flag
N1 B1 N3 125.6(2) . . ?
N2 B1 N1 106.8(2) . . ?
N2 B1 N3 127.6(2) . . ?
N4 B2 N6 127.1(2) . . ?
N5 B2 N4 106.8(2) . . ?
N5 B2 N6 126.1(2) . . ?
C2 C1 N1 118.1(2) . . ?
C6 C1 C2 122.3(2) . . ?
C6 C1 N1 119.6(2) . . ?
C1 C2 C17 122.1(2) . . ?
C3 C2 C1 117.8(2) . . ?
C3 C2 C17 120.1(2) . . ?
C4 C3 C2 120.7(3) . . ?
C5 C4 C3 120.2(3) . . ?
C4 C5 C6 121.5(3) . . ?
C1 C6 C20 121.2(2) . . ?
C5 C6 C1 117.3(2) . . ?
C5 C6 C20 121.4(2) . . ?
C8 C7 N2 118.1(2) . . ?
C12 C7 C8 122.3(2) . . ?
C12 C7 N2 119.7(2) . . ?
C7 C8 C23 122.2(2) . . ?
C9 C8 C7 117.7(2) . . ?
C9 C8 C23 120.0(2) . . ?
C10 C9 C8 120.8(2) . . ?
C11 C10 C9 120.6(2) . . ?
C10 C11 C12 120.8(2) . . ?
C7 C12 C26 121.5(2) . . ?
C11 C12 C7 117.7(2) . . ?
C11 C12 C26 120.7(2) . . ?
C14 C13 N1 109.3(2) . . ?
C13 C14 N2 110.0(2) . . ?
C16 C15 N3 122.8(2) . . ?
C15 C16 N3 122.6(2) . 2 ?
C2 C17 C18 110.9(3) . . ?
C2 C17 C18A 115.4(6) . . ?
C2 C17 C19 110.6(3) . . ?
C2 C17 C19A 109.8(5) . . ?
C18 C17 C19A 132.4(6) . . ?
C18A C17 C18 28.6(8) . . ?
C18A C17 C19A 109.2(9) . . ?
C19 C17 C18 109.7(4) . . ?
C19 C17 C18A 82.3(9) . . ?
C19 C17 C19A 30.8(5) . . ?
C18A C18 C17 75.3(10) . . ?
C17 C18A C19 48.5(5) . . ?
C18 C18A C17 76.1(11) . . ?
C18 C18A C19 122.6(13) . . ?
C17 C19 C18A 49.2(5) . . ?
C19A C19 C17 76.6(8) . . ?
C19A C19 C18A 119.5(11) . . ?
C19 C19A C17 72.7(9) . . ?
C6 C20 C22 112.9(3) . . ?
C21 C20 C6 110.9(2) . . ?
C21 C20 C22 110.5(3) . . ?
C8 C23 C24 112.1(2) . . ?
C8 C23 C25 110.7(2) . . ?
C25 C23 C24 110.6(2) . . ?
C12 C26 C27 110.3(2) . . ?
C12 C26 C28 112.6(2) . . ?
C27 C26 C28 110.5(2) . . ?
C30 C29 N4 118.2(2) . . ?
C34 C29 C30 122.3(2) . . ?
C34 C29 N4 119.5(2) . . ?
C29 C30 C45 122.3(2) . . ?
C31 C30 C29 117.4(3) . . ?
C31 C30 C45 120.3(3) . . ?
C32 C31 C30 121.2(3) . . ?
C31 C32 C33 120.3(3) . . ?
C32 C33 C34 121.3(3) . . ?
C29 C34 C48 122.4(2) . . ?
C33 C34 C29 117.5(3) . . ?
C33 C34 C48 120.0(2) . . ?
C36 C35 N5 119.3(2) . . ?
C40 C35 C36 122.2(2) . . ?
C40 C35 N5 118.5(2) . . ?
C35 C36 C54 121.9(2) . . ?
C37 C36 C35 117.2(3) . . ?
C37 C36 C54 120.8(3) . . ?
C38 C37 C36 121.8(3) . . ?
C39 C38 C37 119.9(3) . . ?
C38 C39 C40 121.2(3) . . ?
C35 C40 C51 121.7(2) . . ?
C39 C40 C35 117.7(3) . . ?
C39 C40 C51 120.6(2) . . ?
C42 C41 N4 109.7(2) . . ?
C41 C42 N5 109.5(2) . . ?
C44 C43 N6 122.6(2) . . ?
C43 C44 N6 122.6(2) . 2_766 ?
C30 C45 C46 111.1(3) . . ?
C30 C45 C47 111.5(3) . . ?
C47 C45 C46 111.1(3) . . ?
C34 C48 C49 111.8(2) . . ?
C34 C48 C50 109.7(3) . . ?
C50 C48 C49 111.0(3) . . ?
C40 C51 C52 111.5(2) . . ?
C40 C51 C53 111.0(2) . . ?
C53 C51 C52 110.0(3) . . ?
C36 C54 C56 112.3(3) . . ?
C55 C54 C36 112.4(3) . . ?
C55 C54 C56 108.9(3) . . ?
B1 N1 C1 129.4(2) . . ?
C13 N1 B1 107.2(2) . . ?
C13 N1 C1 121.40(19) . . ?
B1 N2 C7 132.2(2) . . ?
C14 N2 B1 106.65(19) . . ?
C14 N2 C7 120.47(19) . . ?
C15 N3 B1 122.5(2) . . ?
C15 N3 C16 114.7(2) . 2 ?
C16 N3 B1 122.8(2) 2 . ?
B2 N4 C29 132.7(2) . . ?
C41 N4 B2 106.9(2) . . ?
C41 N4 C29 120.1(2) . . ?
B2 N5 C35 132.7(2) . . ?
C42 N5 B2 107.1(2) . . ?
C42 N5 C35 120.1(2) . . ?
C43 N6 B2 123.4(2) . . ?
C43 N6 C44 114.8(2) . 2_766 ?
C44 N6 B2 121.8(2) 2_766 . ?
F1 Sb1 F2 178.09(12) . . ?
F1 Sb1 F3 91.01(12) . . ?
F1 Sb1 F6 88.32(12) . . ?
F2 Sb1 F6 89.78(14) . . ?
F3 Sb1 F2 88.74(11) . . ?
F3 Sb1 F6 88.44(12) . . ?
F4 Sb1 F1 89.27(14) . . ?
F4 Sb1 F2 90.95(13) . . ?
F4 Sb1 F3 179.32(14) . . ?
F4 Sb1 F6 90.96(15) . . ?
F5 Sb1 F1 90.35(13) . . ?
F5 Sb1 F2 91.54(14) . . ?
F5 Sb1 F3 89.84(13) . . ?
F5 Sb1 F4 90.77(16) . . ?
F5 Sb1 F6 177.81(13) . . ?

loop_
_geom_bond_atom_site_label_1
_geom_bond_atom_site_label_2
_geom_bond_distance
_geom_bond_site_symmetry_2
_geom_bond_publ_flag
B1 N1 1.429(3) . ?
B1 N2 1.422(3) . ?
B1 N3 1.479(3) . ?
B2 N4 1.425(3) . ?
B2 N5 1.421(3) . ?
B2 N6 1.474(3) . ?
C1 C2 1.410(3) . ?
C1 C6 1.395(4) . ?
C1 N1 1.439(3) . ?
C2 C3 1.389(4) . ?
C2 C17 1.514(4) . ?
C3 C4 1.383(4) . ?
C4 C5 1.383(5) . ?
C5 C6 1.391(4) . ?
C6 C20 1.524(4) . ?
C7 C8 1.405(3) . ?
C7 C12 1.400(3) . ?
C7 N2 1.443(3) . ?
C8 C9 1.392(4) . ?
C8 C23 1.521(4) . ?
C9 C10 1.388(4) . ?
C10 C11 1.378(4) . ?
C11 C12 1.399(4) . ?
C12 C26 1.517(4) . ?
C13 C14 1.346(4) . ?
C13 N1 1.400(3) . ?
C14 N2 1.407(3) . ?
C15 C16 1.348(4) . ?
C15 N3 1.384(3) . ?
C16 N3 1.391(3) 2 ?
C17 C18 1.542(5) . ?
C17 C18A 1.536(11) . ?
C17 C19 1.521(6) . ?
C17 C19A 1.550(11) . ?
C18 C18A 0.76(2) . ?
C18A C19 2.012(19) . ?
C19 C19A 0.815(14) . ?
C20 C21 1.522(4) . ?
C20 C22 1.530(4) . ?
C23 C24 1.530(4) . ?
C23 C25 1.528(4) . ?
C26 C27 1.531(4) . ?
C26 C28 1.535(4) . ?
C29 C30 1.404(4) . ?
C29 C34 1.400(4) . ?
C29 N4 1.439(3) . ?
C30 C31 1.396(4) . ?
C30 C45 1.512(4) . ?
C31 C32 1.373(4) . ?
C32 C33 1.383(4) . ?
C33 C34 1.389(4) . ?
C34 C48 1.520(4) . ?
C35 C36 1.408(4) . ?
C35 C40 1.402(4) . ?
C35 N5 1.438(3) . ?
C36 C37 1.387(4) . ?
C36 C54 1.523(4) . ?
C37 C38 1.387(4) . ?
C38 C39 1.375(4) . ?
C39 C40 1.400(4) . ?
C40 C51 1.519(4) . ?
C41 C42 1.345(4) . ?
C41 N4 1.400(3) . ?
C42 N5 1.403(3) . ?
C43 C44 1.343(4) . ?
C43 N6 1.383(3) . ?
C44 N6 1.393(3) 2_766 ?
C45 C46 1.530(5) . ?
C45 C47 1.526(5) . ?
C48 C49 1.529(4) . ?
C48 C50 1.527(5) . ?
C51 C52 1.534(4) . ?
C51 C53 1.526(4) . ?
C54 C55 1.482(5) . ?
C54 C56 1.559(5) . ?
F1 Sb1 1.861(2) . ?
F2 Sb1 1.863(2) . ?
F3 Sb1 1.863(2) . ?
F4 Sb1 1.859(2) . ?
F5 Sb1 1.857(2) . ?
F6 Sb1 1.867(2) . ?
